data_4000091
_journal_name_full 'Chemistry of Materials'
_journal_year 2001
_chemical_formula_sum 'As Ti Zr'
_chemical_formula_weight 214.04
_space_group_IT_number 139
_symmetry_cell_setting 1
_symmetry_space_group_name_Hall '-I 4 2'
_symmetry_space_group_name_H-M 'I 4/m m m'
_atom_sites_solution_hydrogens geom
_atom_sites_solution_primary direct
_atom_sites_solution_secondary difmap
_cell_angle_alpha 90.00
_cell_angle_beta 90.00
_cell_angle_gamma 90.00
_cell_formula_units_Z 4
_cell_length_a 3.7928(6)
_cell_length_b 3.7928(6)
_cell_length_c 14.802(3)
_cell_measurement_reflns_used ?
_cell_measurement_temperature 295(2)
_cell_measurement_theta_max ?
_cell_measurement_theta_min ?
_cell_volume 212.94(7)
_diffrn_ambient_temperature 295(2)
_diffrn_measurement_device 'SMART Apex (Bruker)'
_diffrn_measurement_method ?
_diffrn_radiation_monochromator graphite
_diffrn_radiation_source 'fine-focus sealed tube'
_diffrn_radiation_type MoK\a
_diffrn_radiation_wavelength 0.71073
_diffrn_reflns_av_R_equivalents 0.0322
_diffrn_reflns_av_sigmaI/netI 0.0185
_diffrn_reflns_limit_h_max 6
_diffrn_reflns_limit_h_min -6
_diffrn_reflns_limit_k_max 3
_diffrn_reflns_limit_k_min -4
_diffrn_reflns_limit_l_max 23
_diffrn_reflns_limit_l_min -5
_diffrn_reflns_number 571
_diffrn_reflns_theta_max 34.78
_diffrn_reflns_theta_min 2.75
_diffrn_standards_decay_% ?
_diffrn_standards_interval_count ?
_diffrn_standards_interval_time ?
_diffrn_standards_number ?
_exptl_absorpt_coefficient_mu 23.575
_exptl_absorpt_correction_T_max 1.00
_exptl_absorpt_correction_T_min 0.51
_exptl_absorpt_correction_type sadabs
_exptl_crystal_colour 'metallic lustre'
_exptl_crystal_density_diffrn 6.677
_exptl_crystal_density_meas ?
_exptl_crystal_density_method ?
_exptl_crystal_description 'prismatic shaped'
_exptl_crystal_F_000 380
_exptl_crystal_size_max 0.05
_exptl_crystal_size_mid 0.04
_exptl_crystal_size_min 0.03
_refine_ls_extinction_coef 0.0056(23)
_refine_ls_extinction_expression Fc^*^=kFc[1+0.001xFc^2^\l^3^/sin(2\q)]^-1/4^
_refine_ls_extinction_method SHELXL
_refine_ls_goodness_of_fit_all 1.479
_refine_ls_goodness_of_fit_obs 1.497
_refine_ls_hydrogen_treatment ?
_refine_ls_matrix_type full
_refine_ls_number_parameters 11
_refine_ls_number_reflns 172
_refine_ls_number_restraints 0
_refine_ls_restrained_S_all 1.479
_refine_ls_restrained_S_obs 1.497
_refine_ls_R_factor_all 0.0407
_refine_ls_R_factor_obs 0.0406
_refine_ls_shift/esd_max 0.000
_refine_ls_shift/esd_mean 0.000
_refine_ls_structure_factor_coef Fsqd
_refine_ls_weighting_details 'w=1/[\s^2^(Fo^2^)+(0.0500P)^2^+1.0000P] where P=(Fo^2^+2Fc^2^)/3'
_refine_ls_weighting_scheme calc
_refine_ls_wR_factor_all 0.0981
_refine_ls_wR_factor_obs 0.0980
_reflns_number_observed 168
_reflns_number_total 172
_reflns_observed_criterion >2sigma(I)
_cod_depositor_comments
;
The following automatic conversions were performed:

'_refine_ls_weighting_scheme' value 'calc
w=1/[\s^2^(Fo^2^)+(0.0500P)^2^+1.0000P] where P=(Fo^2^+2Fc^2^)/3' was
changed to 'calc'. New tag '_refine_ls_weighting_details' was
created. The value of the new tag was set to
'w=1/[\s^2^(Fo^2^)+(0.0500P)^2^+1.0000P] where P=(Fo^2^+2Fc^2^)/3'.

Automatic conversion script
Id: cif_fix_values 3143 2015-03-26 13:38:13Z robertas 
;
_cod_database_code 4000091

loop_
_symmetry_equiv_pos_as_xyz
'x, y, z'
'-x, -y, z'
'-y, x, z'
'y, -x, z'
'-x, y, -z'
'x, -y, -z'
'y, x, -z'
'-y, -x, -z'
'x+1/2, y+1/2, z+1/2'
'-x+1/2, -y+1/2, z+1/2'
'-y+1/2, x+1/2, z+1/2'
'y+1/2, -x+1/2, z+1/2'
'-x+1/2, y+1/2, -z+1/2'
'x+1/2, -y+1/2, -z+1/2'
'y+1/2, x+1/2, -z+1/2'
'-y+1/2, -x+1/2, -z+1/2'
'-x, -y, -z'
'x, y, -z'
'y, -x, -z'
'-y, x, -z'
'x, -y, z'
'-x, y, z'
'-y, -x, z'
'y, x, z'
'-x+1/2, -y+1/2, -z+1/2'
'x+1/2, y+1/2, -z+1/2'
'y+1/2, -x+1/2, -z+1/2'
'-y+1/2, x+1/2, -z+1/2'
'x+1/2, -y+1/2, z+1/2'
'-x+1/2, y+1/2, z+1/2'
'-y+1/2, -x+1/2, z+1/2'
'y+1/2, x+1/2, z+1/2'

loop_
_atom_site_aniso_label
_atom_site_aniso_U_11
_atom_site_aniso_U_22
_atom_site_aniso_U_33
_atom_site_aniso_U_23
_atom_site_aniso_U_13
_atom_site_aniso_U_12
Zr 0.0063(4) 0.0063(4) 0.0053(5) 0.000 0.000 0.000
Ti 0.0092(7) 0.0075(7) 0.0051(7) 0.000 0.000 0.000
As 0.0062(4) 0.0062(4) 0.0060(5) 0.000 0.000 0.000

loop_
_atom_site_label
_atom_site_type_symbol
_atom_site_fract_x
_atom_site_fract_y
_atom_site_fract_z
_atom_site_U_iso_or_equiv
_atom_site_thermal_displace_type
_atom_site_occupancy
_atom_site_calc_flag
_atom_site_refinement_flags
_atom_site_disorder_group
Zr Zr 0.0000 0.0000 0.32097(6) 0.0059(3) Uani 1 d S .
Ti Ti 0.0000 0.5000 0.0000 0.0073(4) Uani 1 d S .
As As 0.0000 0.0000 0.13029(7) 0.0061(3) Uani 1 d S .
